data_1549477
loop_
_publ_author_name
'Hooper, Thomas N.'
'Gar\,con, Mart\'i'
'White, Andrew J. P.'
'Crimmin, Mark R.'

_publ_section_title
;
 Room temperature catalytic carbon-hydrogen bond alumination of
 unactivated arenes: mechanism and selectivity.
;
_journal_issue 24
_journal_name_full 'Chemical science'
_journal_page_first 5435
_journal_page_last 5440
_journal_paper_doi 10.1039/c8sc02072h
_journal_volume 9
_journal_year 2018
_chemical_formula_moiety 'C35 H47 Al N2'
_chemical_formula_sum 'C35 H47 Al N2'
_chemical_formula_weight 522.72
_chemical_name_systematic Dipp-BDIAlH(Ph)
_chemical_properties_physical Air-sensitive,Moisture-sensitive
_space_group_crystal_system orthorhombic
_space_group_IT_number 62
_space_group_name_Hall '-P 2ac 2n'
_space_group_name_H-M_alt 'P n m a'
_symmetry_space_group_name_Hall '-P 2ac 2n'
_symmetry_space_group_name_H-M 'P n m a'
_atom_sites_solution_hydrogens mixed
_audit_creation_method SHELXL-2016/6
_audit_update_record
;
2018-03-13 deposited with the CCDC.
2018-05-29 downloaded from the CCDC.
;
_cell_angle_alpha 90
_cell_angle_beta 90
_cell_angle_gamma 90
_cell_formula_units_Z 4
_cell_length_a 16.6858(14)
_cell_length_b 20.950(2)
_cell_length_c 9.0089(9)
_cell_measurement_reflns_used 2032
_cell_measurement_temperature 173(2)
_cell_measurement_theta_max 27.2050
_cell_measurement_theta_min 2.6100
_cell_volume 3149.2(5)
_computing_cell_refinement 'CrysAlisPro 1.171.38.43 (Rigaku OD, 2015)'
_computing_data_collection 'CrysAlisPro 1.171.38.43 (Rigaku OD, 2015)'
_computing_data_reduction 'CrysAlisPro 1.171.38.43 (Rigaku OD, 2015)'
_computing_structure_refinement 'SHELXL-2016/6 (Sheldrick, 2016)'
_diffrn_ambient_environment N~2~
_diffrn_ambient_temperature 173(2)
_diffrn_detector 'CCD plate'
_diffrn_detector_area_resol_mean 16.0382
_diffrn_detector_type Eos
_diffrn_measured_fraction_theta_full 0.991
_diffrn_measured_fraction_theta_max 0.826
_diffrn_measurement_device 'four-circle diffractometer'
_diffrn_measurement_device_type 'Xcalibur, Eos'
_diffrn_radiation_monochromator graphite
_diffrn_radiation_probe x-ray
_diffrn_radiation_type 'Mo K\a'
_diffrn_radiation_wavelength 0.71073
_diffrn_reflns_av_R_equivalents 0.0401
_diffrn_reflns_av_unetI/netI 0.0838
_diffrn_reflns_Laue_measured_fraction_full 0.991
_diffrn_reflns_Laue_measured_fraction_max 0.826
_diffrn_reflns_limit_h_max 20
_diffrn_reflns_limit_h_min -21
_diffrn_reflns_limit_k_max 27
_diffrn_reflns_limit_k_min -27
_diffrn_reflns_limit_l_max 7
_diffrn_reflns_limit_l_min -11
_diffrn_reflns_number 6552
_diffrn_reflns_point_group_measured_fraction_full 0.991
_diffrn_reflns_point_group_measured_fraction_max 0.826
_diffrn_reflns_theta_full 25.242
_diffrn_reflns_theta_max 28.331
_diffrn_reflns_theta_min 2.441
_diffrn_source 'fine-focus sealed X-ray tube'
_diffrn_source_type 'Enhance (Mo) X-ray Source'
_exptl_absorpt_coefficient_mu 0.089
_exptl_absorpt_correction_T_max 1.00000
_exptl_absorpt_correction_T_min 0.75405
_exptl_absorpt_correction_type multi-scan
_exptl_absorpt_process_details
;
CrysAlisPro 1.171.38.43 (Rigaku Oxford Diffraction, 2015)
Empirical absorption correction using spherical harmonics,
 implemented in SCALE3 ABSPACK scaling algorithm.
;
_exptl_crystal_colour colourless
_exptl_crystal_density_diffrn 1.103
_exptl_crystal_description block
_exptl_crystal_F_000 1136
_exptl_crystal_recrystallization_method 'Re-crystallisation from solvent: hexane'
_exptl_crystal_size_max 0.28
_exptl_crystal_size_mid 0.24
_exptl_crystal_size_min 0.15
_refine_diff_density_max 0.480
_refine_diff_density_min -0.477
_refine_diff_density_rms 0.052
_refine_ls_extinction_method none
_refine_ls_goodness_of_fit_ref 0.699
_refine_ls_hydrogen_treatment mixed
_refine_ls_matrix_type full
_refine_ls_number_parameters 187
_refine_ls_number_reflns 6552
_refine_ls_number_restraints 0
_refine_ls_restrained_S_all 0.699
_refine_ls_R_factor_all 0.0844
_refine_ls_R_factor_gt 0.0479
_refine_ls_shift/su_max 0.000
_refine_ls_shift/su_mean 0.000
_refine_ls_structure_factor_coef Fsqd
_refine_ls_weighting_details 'w=1/[\s^2^(Fo^2^)+(0.1132P)^2^] where P=(Fo^2^+2Fc^2^)/3'
_refine_ls_weighting_scheme calc
_refine_ls_wR_factor_gt 0.1258
_refine_ls_wR_factor_ref 0.1371
_reflns_Friedel_coverage 0.000
_reflns_number_gt 3920
_reflns_number_total 6552
_reflns_threshold_expression 'I > 2\s(I)'
_cod_data_source_file c8sc02072h4.cif
_cod_data_source_block 3a
_cod_depositor_comments 'Adding full bibliography for 1549475--1549478.cif.'
_cod_original_cell_volume 3149.1(5)
_cod_database_code 1549477
_shelx_shelxl_version_number 2016/6
_shelx_space_group_comment
;
The symmetry employed for this shelxl refinement is uniquely defined
by the following loop, which should always be used as a source of
symmetry information in preference to the above space-group names.
They are only intended as comments.
;
_oxdiff_exptl_absorpt_empirical_full_min 0.791
_oxdiff_exptl_absorpt_empirical_full_max 1.290
_oxdiff_exptl_absorpt_empirical_details
;
Empirical correction (ABSPACK) includes:
- Absorption correction using spherical harmonics
- Frame scaling
;

loop_
_space_group_symop_operation_xyz
'x, y, z'
'-x+1/2, -y, z+1/2'
'x+1/2, -y+1/2, -z+1/2'
'-x, y+1/2, -z'
'-x, -y, -z'
'x-1/2, y, -z-1/2'
'-x-1/2, y-1/2, z-1/2'
'x, -y-1/2, z'

loop_
_atom_site_label
_atom_site_type_symbol
_atom_site_fract_x
_atom_site_fract_y
_atom_site_fract_z
_atom_site_U_iso_or_equiv
_atom_site_adp_type
_atom_site_occupancy
_atom_site_site_symmetry_order
_atom_site_calc_flag
_atom_site_refinement_flags_posn
_atom_site_refinement_flags_adp
_atom_site_refinement_flags_occupancy
_atom_site_disorder_assembly
_atom_site_disorder_group
Al1 Al 0.15645(5) 0.250000 0.44469(10) 0.0193(2) Uani 1 2 d S T P . .
H1 H 0.2201(12) 0.250000 0.560(3) 0.005(6) Uiso 1 2 d S . P . .
N1 N 0.17843(9) 0.31742(7) 0.30904(18) 0.0183(4) Uani 1 1 d . . . . .
C1 C 0.23647(11) 0.30975(9) 0.2089(2) 0.0197(5) Uani 1 1 d . . . . .
C2 C 0.26790(16) 0.250000 0.1715(3) 0.0212(7) Uani 1 2 d S T P . .
H2 H 0.315841 0.250000 0.114650 0.025 Uiso 1 2 calc R U P . .
C3 C 0.26895(13) 0.36648(10) 0.1265(3) 0.0294(6) Uani 1 1 d . . . . .
H3A H 0.228695 0.381837 0.055824 0.044 Uiso 1 1 calc R U . . .
H3B H 0.317584 0.354088 0.072760 0.044 Uiso 1 1 calc R U . . .
H3C H 0.281774 0.400516 0.197260 0.044 Uiso 1 1 calc R U . . .
C4 C 0.14243(11) 0.38007(9) 0.3259(2) 0.0235(5) Uani 1 1 d . . . . .
C5 C 0.17330(12) 0.42214(9) 0.4319(3) 0.0276(5) Uani 1 1 d . . . . .
C6 C 0.13509(14) 0.48107(10) 0.4494(3) 0.0412(7) Uani 1 1 d . . . . .
H6 H 0.154949 0.510642 0.520403 0.049 Uiso 1 1 calc R U . . .
C7 C 0.06919(15) 0.49688(12) 0.3653(3) 0.0471(7) Uani 1 1 d . . . . .
H7 H 0.043891 0.537089 0.378769 0.057 Uiso 1 1 calc R U . . .
C8 C 0.04001(13) 0.45489(12) 0.2625(3) 0.0400(7) Uani 1 1 d . . . . .
H8 H -0.005578 0.466539 0.205439 0.048 Uiso 1 1 calc R U . . .
C9 C 0.07534(12) 0.39548(10) 0.2392(3) 0.0305(6) Uani 1 1 d . . . . .
C10 C 0.24547(12) 0.40643(11) 0.5269(3) 0.0335(6) Uani 1 1 d . . . . .
H10 H 0.269315 0.365862 0.488509 0.040 Uiso 1 1 calc R U . . .
C11 C 0.31003(14) 0.45845(12) 0.5179(3) 0.0529(8) Uani 1 1 d . . . . .
H11A H 0.323155 0.466750 0.413660 0.079 Uiso 1 1 calc R U . . .
H11B H 0.358228 0.444132 0.570406 0.079 Uiso 1 1 calc R U . . .
H11C H 0.289931 0.497693 0.563966 0.079 Uiso 1 1 calc R U . . .
C12 C 0.22102(16) 0.39534(15) 0.6887(3) 0.0539(8) Uani 1 1 d . . . . .
H12A H 0.196135 0.434139 0.728271 0.081 Uiso 1 1 calc R U . . .
H12B H 0.268609 0.384797 0.747546 0.081 Uiso 1 1 calc R U . . .
H12C H 0.182672 0.359972 0.693802 0.081 Uiso 1 1 calc R U . . .
C13 C 0.04136(14) 0.35115(14) 0.1240(3) 0.0485(7) Uani 1 1 d . . . A 1
H13 H 0.072468 0.310358 0.126364 0.058 Uiso 1 1 calc R U . A 1
C14 C -0.04607(15) 0.33594(14) 0.1505(4) 0.0607(9) Uani 1 1 d . . . A 1
H14A H -0.051685 0.312540 0.244101 0.091 Uiso 1 1 calc R U . A 1
H14B H -0.066388 0.309684 0.068688 0.091 Uiso 1 1 calc R U . A 1
H14C H -0.076807 0.375735 0.155814 0.091 Uiso 1 1 calc R U . A 1
C15 C 0.04973(19) 0.3809(2) -0.0318(4) 0.1007(15) Uani 1 1 d . . . A 1
H15A H 0.011936 0.416395 -0.041924 0.151 Uiso 1 1 calc R U . A 1
H15B H 0.038020 0.348451 -0.107183 0.151 Uiso 1 1 calc R U . A 1
H15C H 0.104553 0.396602 -0.045269 0.151 Uiso 1 1 calc R U . A 1
C21 C 0.04665(16) 0.250000 0.5295(3) 0.0234(7) Uani 1 2 d S T P B 1
C22 C 0.00749(12) 0.30627(10) 0.5703(3) 0.0299(5) Uani 1 1 d . . . B 1
H22 H 0.031249 0.345994 0.544810 0.036 Uiso 1 1 calc R U . B 1
C23 C -0.06462(13) 0.30644(11) 0.6465(3) 0.0346(6) Uani 1 1 d . . . B 1
H23 H -0.089124 0.345866 0.672102 0.042 Uiso 1 1 calc R U . B 1
C24 C -0.10099(17) 0.250000 0.6854(4) 0.0311(8) Uani 1 2 d S T P B 1
H24 H -0.150307 0.250000 0.738059 0.037 Uiso 1 2 calc R U P B 1

loop_
_atom_site_aniso_label
_atom_site_aniso_U_11
_atom_site_aniso_U_22
_atom_site_aniso_U_33
_atom_site_aniso_U_23
_atom_site_aniso_U_13
_atom_site_aniso_U_12
Al1 0.0235(4) 0.0159(4) 0.0184(5) 0.000 0.0027(4) 0.000
N1 0.0207(8) 0.0141(8) 0.0202(10) -0.0001(7) 0.0022(8) 0.0024(7)
C1 0.0197(10) 0.0204(11) 0.0189(11) 0.0021(9) 0.0006(9) -0.0012(9)
C2 0.0179(13) 0.0212(15) 0.0245(18) 0.000 0.0057(13) 0.000
C3 0.0334(12) 0.0217(12) 0.0333(14) 0.0047(10) 0.0089(11) -0.0021(10)
C4 0.0254(11) 0.0159(10) 0.0292(13) 0.0064(9) 0.0110(10) 0.0031(9)
C5 0.0320(12) 0.0165(10) 0.0342(13) -0.0013(10) 0.0125(11) -0.0002(9)
C6 0.0437(14) 0.0209(12) 0.0591(18) -0.0073(13) 0.0159(14) 0.0001(10)
C7 0.0472(15) 0.0210(13) 0.073(2) 0.0051(14) 0.0246(15) 0.0134(12)
C8 0.0323(12) 0.0357(14) 0.0519(18) 0.0173(13) 0.0108(12) 0.0134(11)
C9 0.0260(11) 0.0313(13) 0.0341(14) 0.0098(12) 0.0081(11) 0.0067(11)
C10 0.0362(12) 0.0247(12) 0.0396(15) -0.0141(11) 0.0020(11) -0.0021(10)
C11 0.0431(14) 0.0342(15) 0.081(2) -0.0206(15) 0.0014(15) -0.0076(12)
C12 0.0609(16) 0.0622(19) 0.0385(17) -0.0137(15) 0.0014(14) -0.0021(14)
C13 0.0363(14) 0.0603(18) 0.0490(19) -0.0029(15) -0.0127(13) 0.0154(13)
C14 0.0524(17) 0.0495(18) 0.080(2) 0.0134(17) -0.0117(16) -0.0084(14)
C15 0.063(2) 0.198(5) 0.041(2) -0.006(3) -0.0040(17) -0.035(2)
C21 0.0289(15) 0.0235(16) 0.0180(18) 0.000 0.0017(13) 0.000
C22 0.0279(11) 0.0288(12) 0.0330(14) -0.0022(11) 0.0066(11) -0.0020(10)
C23 0.0310(12) 0.0386(14) 0.0343(15) -0.0077(12) 0.0047(11) 0.0062(11)
C24 0.0213(15) 0.047(2) 0.026(2) 0.000 0.0046(14) 0.000

loop_
_atom_type_symbol
_atom_type_description
_atom_type_scat_dispersion_real
_atom_type_scat_dispersion_imag
_atom_type_scat_source
C C 0.0033 0.0016 'International Tables Vol C Tables 4.2.6.8 and 6.1.1.4'
H H 0.0000 0.0000 'International Tables Vol C Tables 4.2.6.8 and 6.1.1.4'
Al Al 0.0645 0.0514 'International Tables Vol C Tables 4.2.6.8 and 6.1.1.4'
N N 0.0061 0.0033 'International Tables Vol C Tables 4.2.6.8 and 6.1.1.4'

loop_
_geom_angle_atom_site_label_1
_geom_angle_atom_site_label_2
_geom_angle_atom_site_label_3
_geom_angle
_geom_angle_site_symmetry_1
_geom_angle_site_symmetry_3
N1 Al1 N1 95.82(10) 8_565 .
N1 Al1 C21 115.14(7) 8_565 .
N1 Al1 C21 115.14(7) . .
N1 Al1 H1 108.1(5) 8_565 .
N1 Al1 H1 108.1(5) . .
C21 Al1 H1 113.0(9) . .
C1 N1 C4 118.71(15) . .
C1 N1 Al1 119.02(12) . .
C4 N1 Al1 121.61(13) . .
N1 C1 C2 122.89(19) . .
N1 C1 C3 120.07(17) . .
C2 C1 C3 117.01(19) . .
C1 C2 C1 127.1(3) 8_565 .
C1 C2 H2 116.5 8_565 .
C1 C2 H2 116.5 . .
C1 C3 H3A 109.5 . .
C1 C3 H3B 109.5 . .
H3A C3 H3B 109.5 . .
C1 C3 H3C 109.5 . .
H3A C3 H3C 109.5 . .
H3B C3 H3C 109.5 . .
C5 C4 C9 121.96(19) . .
C5 C4 N1 119.27(18) . .
C9 C4 N1 118.71(19) . .
C4 C5 C6 117.7(2) . .
C4 C5 C10 122.84(17) . .
C6 C5 C10 119.4(2) . .
C7 C6 C5 121.0(2) . .
C7 C6 H6 119.5 . .
C5 C6 H6 119.5 . .
C8 C7 C6 120.2(2) . .
C8 C7 H7 119.9 . .
C6 C7 H7 119.9 . .
C7 C8 C9 121.7(2) . .
C7 C8 H8 119.1 . .
C9 C8 H8 119.1 . .
C8 C9 C4 117.4(2) . .
C8 C9 C13 119.7(2) . .
C4 C9 C13 122.9(2) . .
C5 C10 C12 111.04(19) . .
C5 C10 C11 112.0(2) . .
C12 C10 C11 110.2(2) . .
C5 C10 H10 107.8 . .
C12 C10 H10 107.8 . .
C11 C10 H10 107.8 . .
C10 C11 H11A 109.5 . .
C10 C11 H11B 109.5 . .
H11A C11 H11B 109.5 . .
C10 C11 H11C 109.5 . .
H11A C11 H11C 109.5 . .
H11B C11 H11C 109.5 . .
C10 C12 H12A 109.5 . .
C10 C12 H12B 109.5 . .
H12A C12 H12B 109.5 . .
C10 C12 H12C 109.5 . .
H12A C12 H12C 109.5 . .
H12B C12 H12C 109.5 . .
C9 C13 C14 112.6(2) . .
C9 C13 C15 110.2(3) . .
C14 C13 C15 108.4(2) . .
C9 C13 H13 108.5 . .
C14 C13 H13 108.5 . .
C15 C13 H13 108.5 . .
C13 C14 H14A 109.5 . .
C13 C14 H14B 109.5 . .
H14A C14 H14B 109.5 . .
C13 C14 H14C 109.5 . .
H14A C14 H14C 109.5 . .
H14B C14 H14C 109.5 . .
C13 C15 H15A 109.5 . .
C13 C15 H15B 109.5 . .
H15A C15 H15B 109.5 . .
C13 C15 H15C 109.5 . .
H15A C15 H15C 109.5 . .
H15B C15 H15C 109.5 . .
C22 C21 C22 115.1(2) . 8_565
C22 C21 Al1 122.21(12) . .
C22 C21 Al1 122.21(12) 8_565 .
C23 C22 C21 122.6(2) . .
C23 C22 H22 118.7 . .
C21 C22 H22 118.7 . .
C24 C23 C22 120.5(2) . .
C24 C23 H23 119.8 . .
C22 C23 H23 119.8 . .
C23 C24 C23 118.7(3) . 8_565
C23 C24 H24 120.6 . .
C23 C24 H24 120.6 8_565 .

loop_
_geom_bond_atom_site_label_1
_geom_bond_atom_site_label_2
_geom_bond_distance
_geom_bond_site_symmetry_2
Al1 N1 1.9034(17) 8_565
Al1 N1 1.9034(17) .
Al1 C21 1.985(3) .
Al1 H1 1.48(2) .
N1 C1 1.334(2) .
N1 C4 1.451(2) .
C1 C2 1.398(2) .
C1 C3 1.502(3) .
C2 H2 0.9500 .
C3 H3A 0.9800 .
C3 H3B 0.9800 .
C3 H3C 0.9800 .
C4 C5 1.398(3) .
C4 C9 1.402(3) .
C5 C6 1.398(3) .
C5 C10 1.513(3) .
C6 C7 1.376(4) .
C6 H6 0.9500 .
C7 C8 1.367(4) .
C7 H7 0.9500 .
C8 C9 1.393(3) .
C8 H8 0.9500 .
C9 C13 1.504(3) .
C10 C12 1.531(3) .
C10 C11 1.535(3) .
C10 H10 1.0000 .
C11 H11A 0.9800 .
C11 H11B 0.9800 .
C11 H11C 0.9800 .
C12 H12A 0.9800 .
C12 H12B 0.9800 .
C12 H12C 0.9800 .
C13 C14 1.512(4) .
C13 C15 1.542(4) .
C13 H13 1.0000 .
C14 H14A 0.9800 .
C14 H14B 0.9800 .
C14 H14C 0.9800 .
C15 H15A 0.9800 .
C15 H15B 0.9800 .
C15 H15C 0.9800 .
C21 C22 1.397(2) .
C21 C22 1.397(2) 8_565
C22 C23 1.385(3) .
C22 H22 0.9500 .
C23 C24 1.374(3) .
C23 H23 0.9500 .
C24 H24 0.9500 .

loop_
_geom_torsion_atom_site_label_1
_geom_torsion_atom_site_label_2
_geom_torsion_atom_site_label_3
_geom_torsion_atom_site_label_4
_geom_torsion
_geom_torsion_site_symmetry_1
_geom_torsion_site_symmetry_4
C4 N1 C1 C2 -171.9(2) . .
Al1 N1 C1 C2 17.3(3) . .
C4 N1 C1 C3 5.9(3) . .
Al1 N1 C1 C3 -164.89(15) . .
N1 C1 C2 C1 12.2(5) . 8_565
C3 C1 C2 C1 -165.6(2) . 8_565
C1 N1 C4 C5 -92.7(2) . .
Al1 N1 C4 C5 77.9(2) . .
C1 N1 C4 C9 90.0(2) . .
Al1 N1 C4 C9 -99.5(2) . .
C9 C4 C5 C6 -0.2(3) . .
N1 C4 C5 C6 -177.42(18) . .
C9 C4 C5 C10 179.8(2) . .
N1 C4 C5 C10 2.6(3) . .
C4 C5 C6 C7 0.2(3) . .
C10 C5 C6 C7 -179.8(2) . .
C5 C6 C7 C8 -0.1(4) . .
C6 C7 C8 C9 0.0(4) . .
C7 C8 C9 C4 0.1(3) . .
C7 C8 C9 C13 -179.5(2) . .
C5 C4 C9 C8 0.0(3) . .
N1 C4 C9 C8 177.27(18) . .
C5 C4 C9 C13 179.7(2) . .
N1 C4 C9 C13 -3.1(3) . .
C4 C5 C10 C12 -109.5(2) . .
C6 C5 C10 C12 70.5(3) . .
C4 C5 C10 C11 126.9(2) . .
C6 C5 C10 C11 -53.1(3) . .
C8 C9 C13 C14 -57.1(3) . .
C4 C9 C13 C14 123.2(2) . .
C8 C9 C13 C15 64.1(3) . .
C4 C9 C13 C15 -115.6(3) . .
C22 C21 C22 C23 0.4(4) 8_565 .
Al1 C21 C22 C23 -171.63(19) . .
C21 C22 C23 C24 0.0(4) . .
C22 C23 C24 C23 -0.3(5) . 8_565
